data_7239656
loop_
_publ_author_name
'Arenaza-Corona, Antonino'
'Villamil-Ramos, Ra\'ul'
'Guerrero-\'Alvarez, Jorge'
'H\"opfl, Herbert'
'Barba, Victor'

_publ_section_title
;
 Bis-Dithiocarbamates derived from 1,10-diaza-18-crown-6 as ligand tectons
 for 1D, 2D and 3D supramolecular structure arrangements
;
_journal_issue 6
_journal_name_full CrystEngComm
_journal_page_first 1063
_journal_page_last 1077
_journal_paper_doi 10.1039/C9CE01755K
_journal_volume 22
_journal_year 2020
_chemical_formula_moiety 'C16 H32 Cs2 N2 O6 S4'
_chemical_formula_sum 'C16 H32 Cs2 N2 O6 S4'
_chemical_formula_weight 742.49
_space_group_crystal_system triclinic
_space_group_IT_number 2
_space_group_name_Hall '-P 1'
_space_group_name_H-M_alt 'P -1'
_atom_sites_solution_hydrogens mixed
_atom_sites_solution_primary direct
_audit_creation_date 2019-12-06
_audit_creation_method
;
Olex2 1.2
(compiled 2018.05.29 svn.r3508 for OlexSys, GUI svn.r5506)
;
_audit_update_record
;
2019-12-09 deposited with the CCDC.	2019-12-20 downloaded from the CCDC.
;
_cell_angle_alpha 84.941(4)
_cell_angle_beta 88.977(4)
_cell_angle_gamma 60.813(5)
_cell_formula_units_Z 2
_cell_length_a 10.2515(5)
_cell_length_b 10.3826(5)
_cell_length_c 13.8953(6)
_cell_measurement_reflns_used 5602
_cell_measurement_temperature 100.00(10)
_cell_measurement_theta_max 28.7750
_cell_measurement_theta_min 3.5290
_cell_volume 1285.63(12)
_computing_cell_refinement
;
CrysAlisPro, Agilent Technologies,
Version 1.171.37.35 (release 13-08-2014 CrysAlis171 .NET)
(compiled Aug 13 2014,18:06:01)
;
_computing_data_collection
;
CrysAlisPro, Agilent Technologies,
Version 1.171.37.35 (release 13-08-2014 CrysAlis171 .NET)
(compiled Aug 13 2014,18:06:01)
;
_computing_data_reduction
;
CrysAlisPro, Agilent Technologies,
Version 1.171.37.35 (release 13-08-2014 CrysAlis171 .NET)
(compiled Aug 13 2014,18:06:01)
;
_computing_molecular_graphics 'Olex2 (Dolomanov et al., 2009)'
_computing_publication_material 'Olex2 (Dolomanov et al., 2009)'
_computing_structure_refinement 'ShelXL (Sheldrick, 2015)'
_computing_structure_solution 'ShelXS (Sheldrick, 2008)'
_diffrn_ambient_environment N~2~
_diffrn_ambient_temperature 100.00(10)
_diffrn_detector 'CCD plate'
_diffrn_detector_area_resol_mean 8.0769
_diffrn_detector_type EosS2
_diffrn_measured_fraction_theta_full 0.999
_diffrn_measured_fraction_theta_max 0.851
_diffrn_measurement_details
;
#__ type_ start__ end____ width___ exp.time_
  1 omega  -16.00   28.00   1.0000    1.4600
omega____ theta____ kappa____ phi______ frames
    -       15.2374  -57.0000    0.0000 44

#__ type_ start__ end____ width___ exp.time_
  2 omega    5.00   69.00   1.0000    1.4600
omega____ theta____ kappa____ phi______ frames
    -       15.2374   57.0000  -90.0000 64

#__ type_ start__ end____ width___ exp.time_
  3 omega   -7.00   82.00   1.0000    1.4600
omega____ theta____ kappa____ phi______ frames
    -       15.2374   77.0000  -60.0000 89

#__ type_ start__ end____ width___ exp.time_
  4 omega   -9.00   83.00   1.0000    1.4600
omega____ theta____ kappa____ phi______ frames
    -       15.2374   77.0000   90.0000 92

#__ type_ start__ end____ width___ exp.time_
  5 omega  -50.00   41.00   1.0000    1.4600
omega____ theta____ kappa____ phi______ frames
    -       15.2374  -77.0000 -180.0000 91
;
_diffrn_measurement_device 'four-circle diffractometer'
_diffrn_measurement_device_type 'SuperNova, Dual, Cu at zero, EosS2'
_diffrn_measurement_method '\w scans'
_diffrn_orient_matrix_UB_11 0.0455405000
_diffrn_orient_matrix_UB_12 -0.0662906000
_diffrn_orient_matrix_UB_13 0.0294731000
_diffrn_orient_matrix_UB_21 0.0648921000
_diffrn_orient_matrix_UB_22 -0.0010582000
_diffrn_orient_matrix_UB_23 -0.0195082000
_diffrn_orient_matrix_UB_31 0.0011114000
_diffrn_orient_matrix_UB_32 0.0421779000
_diffrn_orient_matrix_UB_33 0.0371362000
_diffrn_radiation_monochromator mirror
_diffrn_radiation_probe x-ray
_diffrn_radiation_type MoK\a
_diffrn_radiation_wavelength 0.71073
_diffrn_reflns_av_R_equivalents 0.0294
_diffrn_reflns_av_unetI/netI 0.0550
_diffrn_reflns_Laue_measured_fraction_full 0.999
_diffrn_reflns_Laue_measured_fraction_max 0.851
_diffrn_reflns_limit_h_max 12
_diffrn_reflns_limit_h_min -13
_diffrn_reflns_limit_k_max 14
_diffrn_reflns_limit_k_min -13
_diffrn_reflns_limit_l_max 18
_diffrn_reflns_limit_l_min -18
_diffrn_reflns_number 10951
_diffrn_reflns_point_group_measured_fraction_full 0.999
_diffrn_reflns_point_group_measured_fraction_max 0.851
_diffrn_reflns_theta_full 25.242
_diffrn_reflns_theta_max 29.156
_diffrn_reflns_theta_min 2.649
_diffrn_source 'SuperNova (Mo) X-ray Source'
_exptl_absorpt_coefficient_mu 3.193
_exptl_absorpt_correction_T_max 1.00000
_exptl_absorpt_correction_T_min 0.73287
_exptl_absorpt_correction_type multi-scan
_exptl_absorpt_process_details
;
CrysAlisPro, Agilent Technologies,
Version 1.171.37.35 (release 13-08-2014 CrysAlis171 .NET)
(compiled Aug 13 2014,18:06:01)
Empirical absorption correction using spherical harmonics,
 implemented in SCALE3 ABSPACK scaling algorithm.
;
_exptl_crystal_colour 'clear whiteish colourless'
_exptl_crystal_colour_lustre clear
_exptl_crystal_colour_modifier whiteish
_exptl_crystal_colour_primary colourless
_exptl_crystal_density_diffrn 1.918
_exptl_crystal_description prism
_exptl_crystal_F_000 728
_exptl_crystal_size_max 0.3
_exptl_crystal_size_mid 0.22
_exptl_crystal_size_min 0.12
_refine_diff_density_max 0.899
_refine_diff_density_min -0.768
_refine_diff_density_rms 0.142
_refine_ls_extinction_method none
_refine_ls_goodness_of_fit_ref 1.027
_refine_ls_hydrogen_treatment mixed
_refine_ls_matrix_type full
_refine_ls_number_parameters 300
_refine_ls_number_reflns 5903
_refine_ls_number_restraints 0
_refine_ls_restrained_S_all 1.027
_refine_ls_R_factor_all 0.0393
_refine_ls_R_factor_gt 0.0324
_refine_ls_shift/su_max 0.001
_refine_ls_shift/su_mean 0.000
_refine_ls_structure_factor_coef Fsqd
_refine_ls_weighting_details 'w=1/[\s^2^(Fo^2^)+(0.0139P)^2^] where P=(Fo^2^+2Fc^2^)/3'
_refine_ls_weighting_scheme calc
_refine_ls_wR_factor_gt 0.0559
_refine_ls_wR_factor_ref 0.0593
_reflns_Friedel_coverage 0.000
_reflns_number_gt 5088
_reflns_number_total 5903
_reflns_threshold_expression 'I > 2\s(I)'
_cod_data_source_file c9ce01755k2.cif
_cod_data_source_block e74vb
_cod_depositor_comments
;Adding full bibliography for 7239651--7239656.cif.

 Adding full bibliography for 7239651--7239656.cif.
;
_cod_original_cell_volume 1285.62(11)
_cod_database_code 7239656
_shelx_shelxl_version_number 2014/7
_chemical_oxdiff_formula 'C H N O S Cs'
_shelx_space_group_comment
;
The symmetry employed for this shelxl refinement is uniquely defined
by the following loop, which should always be used as a source of
symmetry information in preference to the above space-group names.
They are only intended as comments.
;
_reflns_odcompleteness_completeness 99.90
_reflns_odcompleteness_iscentric 1
_reflns_odcompleteness_theta 26.32
_olex2_refinement_description
;
1. Fixed Uiso
 At 1.2 times of:
  All C(H,H) groups
 At 1.5 times of:
  All C(H,H,H) groups
2.a Secondary CH2 refined with riding coordinates:
 C2(H2A,H2B), C5(H5A,H5B), C6(H6A,H6B), C7(H7A,H7B), C8(H8A,H8B), C9(H9A,H9B),
 C10(H10A,H10B), C11(H11A,H11B), C12(H12A,H12B), C13(H13A,H13B)
2.b Idealised Me refined as rotating group:
 C15(H15A,H15B,H15C), C16(H16A,H16B,H16C)
;
_olex2_date_sample_data_collection 2016-02-23
_olex2_submission_special_instructions 'No special instructions were received'

loop_
_space_group_symop_operation_xyz
'x, y, z'
'-x, -y, -z'

loop_
_atom_site_label
_atom_site_type_symbol
_atom_site_fract_x
_atom_site_fract_y
_atom_site_fract_z
_atom_site_U_iso_or_equiv
_atom_site_adp_type
_atom_site_occupancy
_atom_site_site_symmetry_order
_atom_site_calc_flag
_atom_site_refinement_flags_posn
C1 C 0.7800(3) 0.6741(4) -0.0974(2) 0.0110(7) Uani 1 1 d .
C2 C 0.8387(3) 0.5660(4) 0.0713(2) 0.0143(8) Uani 1 1 d .
H2A H 0.9309 0.5393 0.1060 0.017 Uiso 1 1 calc R
H2B H 0.8531 0.4793 0.0412 0.017 Uiso 1 1 calc R
C3 C 0.7165(4) 0.6038(4) 0.1434(3) 0.0140(8) Uani 1 1 d .
H3A H 0.741(3) 0.515(4) 0.187(2) 0.004(8) Uiso 1 1 d .
H3B H 0.609(4) 0.647(4) 0.110(3) 0.023(10) Uiso 1 1 d .
C4 C 0.6019(4) 0.7583(4) 0.2705(3) 0.0140(8) Uani 1 1 d .
H4A H 0.511(3) 0.773(4) 0.242(2) 0.014(9) Uiso 1 1 d .
H4B H 0.636(3) 0.681(4) 0.324(3) 0.018(10) Uiso 1 1 d .
C5 C 0.5770(3) 0.9021(4) 0.3034(3) 0.0157(8) Uani 1 1 d .
H5A H 0.5391 0.9785 0.2497 0.019 Uiso 1 1 calc R
H5B H 0.5036 0.9327 0.3537 0.019 Uiso 1 1 calc R
C6 C 0.6979(3) 1.0242(4) 0.3579(3) 0.0123(7) Uani 1 1 d .
H6A H 0.6187 1.0708 0.4031 0.015 Uiso 1 1 calc R
H6B H 0.6717 1.0885 0.2982 0.015 Uiso 1 1 calc R
C7 C 0.8452(3) 0.9997(4) 0.3999(2) 0.0108(7) Uani 1 1 d .
H7A H 0.8588 0.9554 0.4659 0.013 Uiso 1 1 calc R
H7B H 0.9270 0.9314 0.3628 0.013 Uiso 1 1 calc R
C8 C 0.9309(3) 1.1662(4) 0.3179(2) 0.0135(8) Uani 1 1 d .
H8A H 1.0363 1.0945 0.3271 0.016 Uiso 1 1 calc R
H8B H 0.9205 1.2640 0.3200 0.016 Uiso 1 1 calc R
C9 C 0.8793(3) 1.1559(4) 0.2188(2) 0.0136(8) Uani 1 1 d .
H9A H 0.9433 1.1659 0.1699 0.016 Uiso 1 1 calc R
H9B H 0.8851 1.0602 0.2160 0.016 Uiso 1 1 calc R
C10 C 0.6796(4) 1.2921(4) 0.1010(2) 0.0152(8) Uani 1 1 d .
H10A H 0.7608 1.2827 0.0600 0.018 Uiso 1 1 calc R
H10B H 0.5972 1.3920 0.0879 0.018 Uiso 1 1 calc R
C11 C 0.6302(3) 1.1845(4) 0.0738(3) 0.0160(8) Uani 1 1 d .
H11A H 0.5666 1.1754 0.1234 0.019 Uiso 1 1 calc R
H11B H 0.5721 1.2224 0.0136 0.019 Uiso 1 1 calc R
C12 C 0.7073(3) 0.9461(4) 0.0292(3) 0.0145(8) Uani 1 1 d .
H12A H 0.6561 0.9859 -0.0333 0.017 Uiso 1 1 calc R
H12B H 0.6394 0.9347 0.0742 0.017 Uiso 1 1 calc R
C13 C 0.8460(3) 0.7984(4) 0.0208(2) 0.0135(8) Uani 1 1 d .
H13A H 0.9088 0.8108 -0.0280 0.016 Uiso 1 1 calc R
H13B H 0.9018 0.7662 0.0819 0.016 Uiso 1 1 calc R
C14 C 0.7928(3) 1.2284(4) 0.4707(2) 0.0103(7) Uani 1 1 d .
C15 C 0.8050(4) 0.1805(4) -0.1712(3) 0.0228(9) Uani 1 1 d .
H15A H 0.8785 0.1568 -0.1211 0.034 Uiso 1 1 calc GR
H15B H 0.7989 0.0934 -0.1818 0.034 Uiso 1 1 calc GR
H15C H 0.7095 0.2559 -0.1521 0.034 Uiso 1 1 calc GR
C16 C 0.7178(4) 0.7716(5) -0.4491(3) 0.0249(9) Uani 1 1 d .
H16A H 0.6851 0.7475 -0.5058 0.10(2) Uiso 1 1 calc GR
H16B H 0.8238 0.7349 -0.4509 0.070(16) Uiso 1 1 calc GR
H16C H 0.6673 0.8772 -0.4472 0.09(2) Uiso 1 1 calc GR
Cs1 Cs 0.99291(2) 0.42066(3) -0.32068(2) 0.01499(6) Uani 1 1 d .
H6 H 0.716(4) 0.731(5) -0.312(3) 0.034(12) Uiso 1 1 d .
Cs2 Cs 0.52752(2) 0.53826(2) -0.33821(2) 0.01417(6) Uani 1 1 d .
H5 H 0.810(4) 0.216(5) -0.309(3) 0.051(15) Uiso 1 1 d .
N1 N 0.8126(3) 0.6827(3) -0.0048(2) 0.0109(6) Uani 1 1 d .
N2 N 0.8494(3) 1.1403(3) 0.39856(19) 0.0100(6) Uani 1 1 d .
O1 O 0.7100(2) 0.7174(3) 0.19718(16) 0.0129(5) Uani 1 1 d .
O2 O 0.7151(2) 0.8835(3) 0.33978(17) 0.0128(5) Uani 1 1 d .
O3 O 0.7284(2) 1.2715(3) 0.20077(16) 0.0143(5) Uani 1 1 d .
O4 O 0.7544(2) 1.0433(3) 0.06325(17) 0.0155(6) Uani 1 1 d .
O5 O 0.8466(3) 0.2331(3) -0.25832(19) 0.0210(6) Uani 1 1 d .
O6 O 0.6844(2) 0.7056(3) -0.36555(18) 0.0173(6) Uani 1 1 d .
S1 S 0.74398(9) 0.53554(10) -0.12430(6) 0.01431(19) Uani 1 1 d .
S2 S 0.78403(9) 0.79728(11) -0.18636(7) 0.0172(2) Uani 1 1 d .
S3 S 0.69681(9) 1.18625(10) 0.55962(6) 0.01510(19) Uani 1 1 d .
S4 S 0.80758(9) 1.38761(10) 0.47194(6) 0.01375(19) Uani 1 1 d .

loop_
_atom_site_aniso_label
_atom_site_aniso_U_11
_atom_site_aniso_U_22
_atom_site_aniso_U_33
_atom_site_aniso_U_23
_atom_site_aniso_U_13
_atom_site_aniso_U_12
C1 0.0079(14) 0.0109(19) 0.0137(18) -0.0032(15) 0.0021(13) -0.0038(14)
C2 0.0204(16) 0.0085(19) 0.0109(18) -0.0017(15) -0.0019(14) -0.0045(15)
C3 0.0201(17) 0.012(2) 0.0130(19) -0.0008(16) 0.0010(15) -0.0100(16)
C4 0.0122(16) 0.017(2) 0.0154(19) -0.0025(17) 0.0048(14) -0.0087(15)
C5 0.0124(15) 0.017(2) 0.0177(19) -0.0067(17) 0.0026(14) -0.0067(15)
C6 0.0149(15) 0.0064(18) 0.0159(18) -0.0022(15) -0.0016(14) -0.0054(14)
C7 0.0147(15) 0.0057(18) 0.0131(18) -0.0016(15) 0.0028(13) -0.0059(14)
C8 0.0147(15) 0.013(2) 0.0140(18) -0.0018(16) 0.0006(14) -0.0074(15)
C9 0.0118(15) 0.013(2) 0.0152(19) -0.0054(16) 0.0053(14) -0.0048(14)
C10 0.0228(17) 0.014(2) 0.0103(18) -0.0005(16) -0.0009(14) -0.0101(16)
C11 0.0151(16) 0.014(2) 0.018(2) -0.0028(16) -0.0019(14) -0.0060(15)
C12 0.0143(15) 0.017(2) 0.0138(18) -0.0047(16) 0.0012(14) -0.0079(15)
C13 0.0146(15) 0.015(2) 0.0116(18) -0.0029(16) -0.0007(13) -0.0072(15)
C14 0.0072(14) 0.0087(18) 0.0123(18) -0.0021(15) -0.0010(13) -0.0016(13)
C15 0.0217(18) 0.022(2) 0.028(2) -0.0075(19) 0.0036(17) -0.0121(17)
C16 0.028(2) 0.026(3) 0.021(2) 0.0014(19) 0.0058(17) -0.0145(19)
Cs1 0.01267(10) 0.01608(13) 0.01465(12) -0.00200(10) -0.00037(8) -0.00568(9)
Cs2 0.01162(10) 0.01385(13) 0.01668(12) -0.00444(10) 0.00097(8) -0.00547(9)
N1 0.0169(13) 0.0078(16) 0.0097(15) -0.0025(12) -0.0008(11) -0.0069(12)
N2 0.0104(12) 0.0120(16) 0.0095(14) -0.0021(13) 0.0028(11) -0.0068(12)
O1 0.0156(11) 0.0130(14) 0.0138(13) -0.0066(11) 0.0048(10) -0.0091(10)
O2 0.0130(10) 0.0102(13) 0.0181(13) -0.0045(11) 0.0006(10) -0.0075(10)
O3 0.0152(11) 0.0122(14) 0.0129(13) -0.0025(11) -0.0015(10) -0.0044(10)
O4 0.0168(11) 0.0102(14) 0.0210(14) -0.0078(11) 0.0001(10) -0.0067(10)
O5 0.0259(13) 0.0247(17) 0.0177(15) -0.0036(13) 0.0003(12) -0.0160(13)
O6 0.0242(12) 0.0202(16) 0.0114(13) -0.0008(12) -0.0003(11) -0.0139(12)
S1 0.0175(4) 0.0144(5) 0.0139(5) -0.0042(4) 0.0008(3) -0.0095(4)
S2 0.0257(4) 0.0195(5) 0.0121(5) 0.0000(4) -0.0003(4) -0.0156(4)
S3 0.0190(4) 0.0179(5) 0.0125(4) -0.0050(4) 0.0048(3) -0.0117(4)
S4 0.0165(4) 0.0130(5) 0.0147(5) -0.0037(4) 0.0006(3) -0.0091(4)

loop_
_atom_type_symbol
_atom_type_description
_atom_type_scat_dispersion_real
_atom_type_scat_dispersion_imag
_atom_type_scat_source
C C 0.0033 0.0016 'International Tables Vol C Tables 4.2.6.8 and 6.1.1.4'
H H 0.0000 0.0000 'International Tables Vol C Tables 4.2.6.8 and 6.1.1.4'
Cs Cs -0.3680 2.1192 'International Tables Vol C Tables 4.2.6.8 and 6.1.1.4'
N N 0.0061 0.0033 'International Tables Vol C Tables 4.2.6.8 and 6.1.1.4'
O O 0.0106 0.0060 'International Tables Vol C Tables 4.2.6.8 and 6.1.1.4'
S S 0.1246 0.1234 'International Tables Vol C Tables 4.2.6.8 and 6.1.1.4'

loop_
_geom_angle_atom_site_label_1
_geom_angle_atom_site_label_2
_geom_angle_atom_site_label_3
_geom_angle
_geom_angle_site_symmetry_1
_geom_angle_site_symmetry_3
N1 C1 S1 119.8(3) . .
N1 C1 S2 118.9(3) . .
S2 C1 S1 121.27(19) . .
H2A C2 H2B 107.4 . .
C3 C2 H2A 108.4 . .
C3 C2 H2B 108.4 . .
N1 C2 H2A 108.4 . .
N1 C2 H2B 108.4 . .
N1 C2 C3 115.6(3) . .
C2 C3 H3A 108.6(17) . .
C2 C3 H3B 112.5(19) . .
C2 C3 Cs1 84.24(18) . 2_765
H3A C3 H3B 111(3) . .
Cs1 C3 H3A 75.8(16) 2_765 .
Cs1 C3 H3B 157.1(18) 2_765 .
O1 C3 C2 108.3(3) . .
O1 C3 H3A 110.1(18) . .
O1 C3 H3B 106.3(19) . .
O1 C3 Cs1 51.89(15) . 2_765
H4A C4 H4B 111(3) . .
C5 C4 H4A 109(2) . .
C5 C4 H4B 111(2) . .
C5 C4 Cs1 92.20(19) . 2_765
Cs1 C4 H4A 157.6(19) 2_765 .
Cs1 C4 H4B 66.7(18) 2_765 .
O1 C4 H4A 108(2) . .
O1 C4 H4B 110(2) . .
O1 C4 C5 108.0(3) . .
O1 C4 Cs1 56.38(15) . 2_765
C4 C5 H5A 109.8 . .
C4 C5 H5B 109.8 . .
H5A C5 H5B 108.3 . .
O2 C5 C4 109.2(3) . .
O2 C5 H5A 109.8 . .
O2 C5 H5B 109.8 . .
H6A C6 H6B 108.4 . .
C7 C6 H6A 110.0 . .
C7 C6 H6B 110.0 . .
O2 C6 H6A 110.0 . .
O2 C6 H6B 110.0 . .
O2 C6 C7 108.3(3) . .
C6 C7 H7A 109.3 . .
C6 C7 H7B 109.3 . .
H7A C7 H7B 108.0 . .
N2 C7 C6 111.6(3) . .
N2 C7 H7A 109.3 . .
N2 C7 H7B 109.3 . .
H8A C8 H8B 107.6 . .
C9 C8 H8A 108.6 . .
C9 C8 H8B 108.6 . .
N2 C8 H8A 108.6 . .
N2 C8 H8B 108.6 . .
N2 C8 C9 114.6(3) . .
C8 C9 H9A 109.9 . .
C8 C9 H9B 109.9 . .
H9A C9 H9B 108.3 . .
O3 C9 C8 108.9(2) . .
O3 C9 H9A 109.9 . .
O3 C9 H9B 109.9 . .
H10A C10 H10B 107.6 . .
C11 C10 H10A 108.6 . .
C11 C10 H10B 108.6 . .
O3 C10 H10A 108.6 . .
O3 C10 H10B 108.6 . .
O3 C10 C11 114.5(3) . .
C10 C11 H11A 109.4 . .
C10 C11 H11B 109.4 . .
H11A C11 H11B 108.0 . .
O4 C11 C10 111.2(2) . .
O4 C11 H11A 109.4 . .
O4 C11 H11B 109.4 . .
H12A C12 H12B 108.5 . .
C13 C12 H12A 110.3 . .
C13 C12 H12B 110.3 . .
O4 C12 H12A 110.3 . .
O4 C12 H12B 110.3 . .
O4 C12 C13 107.2(2) . .
C12 C13 H13A 109.0 . .
C12 C13 H13B 109.0 . .
H13A C13 H13B 107.8 . .
N1 C13 C12 113.1(2) . .
N1 C13 H13A 109.0 . .
N1 C13 H13B 109.0 . .
N2 C14 Cs2 91.89(18) . 2_675
N2 C14 S3 119.1(3) . .
N2 C14 S4 120.8(3) . .
S3 C14 Cs2 92.64(11) . 2_675
S3 C14 S4 120.05(18) . .
S4 C14 Cs2 82.87(12) . 2_675
H15A C15 H15B 109.5 . .
H15A C15 H15C 109.5 . .
H15B C15 H15C 109.5 . .
O5 C15 H15A 109.5 . .
O5 C15 H15B 109.5 . .
O5 C15 H15C 109.5 . .
H16A C16 H16B 109.5 . .
H16A C16 H16C 109.5 . .
H16B C16 H16C 109.5 . .
Cs1 C16 H16A 106.9 . .
Cs1 C16 H16B 56.6 . .
Cs1 C16 H16C 143.6 . .
O6 C16 H16A 109.5 . .
O6 C16 H16B 109.5 . .
O6 C16 H16C 109.5 . .
O6 C16 Cs1 56.90(17) . .
C3 Cs1 H6 106.6(7) 2_765 .
C3 Cs1 Cs2 140.86(5) 2_765 .
C3 Cs1 H5 127.9(8) 2_765 .
C3 Cs1 S2 74.96(5) 2_765 .
C3 Cs1 S4 76.51(6) 2_765 2_775
C4 Cs1 C3 37.06(7) 2_765 2_765
C4 Cs1 H6 137.7(7) 2_765 .
C4 Cs1 Cs2 166.24(6) 2_765 .
C4 Cs1 H5 120.9(7) 2_765 .
C4 Cs1 S2 109.44(6) 2_765 .
C4 Cs1 S4 66.31(6) 2_765 2_775
C16 Cs1 C3 122.45(9) . 2_765
C16 Cs1 C4 134.45(9) . 2_765
C16 Cs1 H6 31.5(8) . .
C16 Cs1 Cs2 59.29(6) . .
C16 Cs1 H5 102.4(7) . .
C16 Cs1 S2 58.52(6) . .
C16 Cs1 S4 69.03(6) . 2_775
H6 Cs1 H5 98.2(10) . .
Cs2 Cs1 H6 52.2(7) . .
Cs2 Cs1 H5 46.7(7) . .
O1 Cs1 C3 21.02(7) 2_765 2_765
O1 Cs1 C4 22.27(7) 2_765 2_765
O1 Cs1 C16 140.97(8) 2_765 .
O1 Cs1 H6 127.4(7) 2_765 .
O1 Cs1 Cs2 148.45(4) 2_765 .
O1 Cs1 H5 115.4(7) 2_765 .
O1 Cs1 O2 52.13(5) 2_765 2_765
O1 Cs1 S1 96.89(4) 2_765 .
O1 Cs1 S2 95.58(4) 2_765 .
O1 Cs1 S4 145.70(4) 2_765 1_544
O1 Cs1 S4 81.58(5) 2_765 2_775
O2 Cs1 C3 72.75(6) 2_765 2_765
O2 Cs1 C4 39.97(7) 2_765 2_765
O2 Cs1 C16 145.33(7) 2_765 .
O2 Cs1 H6 175.6(7) 2_765 .
O2 Cs1 Cs2 130.92(4) 2_765 .
O2 Cs1 H5 85.5(7) 2_765 .
O2 Cs1 S1 129.14(5) 2_765 .
O2 Cs1 S2 147.68(4) 2_765 .
O2 Cs1 S4 93.78(4) 2_765 1_544
O2 Cs1 S4 87.39(5) 2_765 2_775
O5 Cs1 C3 115.27(8) . 2_765
O5 Cs1 C4 115.38(8) . 2_765
O5 Cs1 C16 109.95(8) . .
O5 Cs1 H6 98.6(7) . .
O5 Cs1 Cs2 51.04(5) . .
O5 Cs1 H5 13.8(7) . .
O5 Cs1 O1 105.43(7) . 2_765
O5 Cs1 O2 85.49(6) . 2_765
O5 Cs1 O6 92.52(7) . .
O5 Cs1 S1 63.06(5) . .
O5 Cs1 S2 107.55(5) . .
O5 Cs1 S4 70.95(5) . 1_544
O5 Cs1 S4 163.49(5) . 2_775
O6 Cs1 C3 123.41(7) . 2_765
O6 Cs1 C4 150.54(7) . 2_765
O6 Cs1 C16 22.34(7) . .
O6 Cs1 H6 17.1(7) . .
O6 Cs1 Cs2 41.98(5) . .
O6 Cs1 H5 88.5(7) . .
O6 Cs1 O1 144.41(6) . 2_765
O6 Cs1 O2 162.33(6) . 2_765
O6 Cs1 S1 63.95(5) . .
O6 Cs1 S2 49.23(5) . .
O6 Cs1 S4 89.76(5) . 2_775
O6 Cs1 S4 69.08(5) . 1_544
S1 Cs1 C3 85.36(5) . 2_765
S1 Cs1 C4 119.10(6) . 2_765
S1 Cs1 C16 85.04(6) . .
S1 Cs1 H6 54.7(8) . .
S1 Cs1 Cs2 55.518(14) . .
S1 Cs1 H5 72.7(7) . .
S1 Cs1 S2 45.80(2) . .
S1 Cs1 S4 110.197(19) . 1_544
S1 Cs1 S4 131.83(2) . 2_775
S2 Cs1 H6 32.1(7) . .
S2 Cs1 Cs2 76.300(13) . .
S2 Cs1 H5 114.2(7) . .
S4 Cs1 C3 164.02(5) 1_544 2_765
S4 Cs1 C4 127.15(6) 1_544 2_765
S4 Cs1 C16 64.58(6) 1_544 .
S4 Cs1 H6 86.2(7) 1_544 .
S4 Cs1 H6 88.2(7) 2_775 .
S4 Cs1 Cs2 127.240(14) 2_775 .
S4 Cs1 Cs2 54.870(14) 1_544 .
S4 Cs1 H5 57.3(8) 1_544 .
S4 Cs1 H5 150.4(8) 2_775 .
S4 Cs1 S2 86.219(19) 2_775 .
S4 Cs1 S2 118.303(19) 1_544 .
S4 Cs1 S4 94.720(18) 1_544 2_775
C14 Cs2 Cs1 140.54(6) 2_675 .
C14 Cs2 H6 106.9(7) 2_675 .
C14 Cs2 Cs2 59.27(5) 2_675 2_664
C14 Cs2 H5 146.5(8) 2_675 .
C14 Cs2 N2 21.16(6) 2_675 2_675
C14 Cs2 S1 139.92(5) 2_675 .
C14 Cs2 S3 107.52(5) 2_675 1_544
C14 Cs2 S3 26.17(6) 2_675 2_675
C14 Cs2 S4 102.35(5) 2_675 1_544
C14 Cs2 S4 28.21(6) 2_675 2_675
Cs1 Cs2 H6 45.4(6) . .
Cs1 Cs2 Cs2 102.027(8) . 2_664
Cs1 Cs2 H5 52.1(8) . .
H6 Cs2 H5 96.8(10) . .
Cs2 Cs2 H6 113.9(7) 2_664 .
Cs2 Cs2 H5 89.8(8) 2_664 .
N2 Cs2 Cs1 141.63(4) 2_675 .
N2 Cs2 H6 98.2(6) 2_675 .
N2 Cs2 Cs2 80.39(4) 2_675 2_664
N2 Cs2 H5 164.5(8) 2_675 .
N2 Cs2 S1 119.64(4) 2_675 .
N2 Cs2 S3 40.61(4) 2_675 2_675
O3 Cs2 C14 69.96(7) 2_675 2_675
O3 Cs2 Cs1 127.87(4) 2_675 .
O3 Cs2 H6 93.6(6) 2_675 .
O3 Cs2 Cs2 126.99(4) 2_675 2_664
O3 Cs2 H5 132.7(8) 2_675 .
O3 Cs2 N2 50.28(6) 2_675 2_675
O3 Cs2 O5 123.18(6) 2_675 .
O3 Cs2 S1 78.08(4) 2_675 .
O3 Cs2 S3 90.26(5) 2_675 2_675
O3 Cs2 S3 141.50(5) 2_675 1_544
O3 Cs2 S4 77.53(4) 2_675 2_675
O3 Cs2 S4 168.32(5) 2_675 1_544
O5 Cs2 C14 161.49(7) . 2_675
O5 Cs2 Cs1 44.68(5) . .
O5 Cs2 H6 86.3(6) . .
O5 Cs2 Cs2 103.84(4) . 2_664
O5 Cs2 H5 15.0(8) . .
O5 Cs2 N2 172.07(6) . 2_675
O5 Cs2 S1 58.58(5) . .
O5 Cs2 S3 53.97(5) . 1_544
O5 Cs2 S3 146.49(5) . 2_675
O5 Cs2 S4 66.54(5) . 1_544
O5 Cs2 S4 135.71(5) . 2_675
O6 Cs2 C14 99.61(8) . 2_675
O6 Cs2 Cs1 46.37(5) . .
O6 Cs2 H6 13.5(7) . .
O6 Cs2 Cs2 100.43(5) . 2_664
O6 Cs2 H5 98.3(8) . .
O6 Cs2 N2 95.31(6) . 2_675
O6 Cs2 O3 102.02(6) . 2_675
O6 Cs2 O5 90.55(7) . .
O6 Cs2 S1 63.68(5) . .
O6 Cs2 S3 115.97(5) . 1_544
O6 Cs2 S3 79.28(5) . 2_675
O6 Cs2 S4 125.69(5) . 2_675
O6 Cs2 S4 69.99(5) . 1_544
S1 Cs2 Cs1 52.048(13) . .
S1 Cs2 H6 50.9(7) . .
S1 Cs2 Cs2 154.056(15) . 2_664
S1 Cs2 H5 73.5(8) . .
S1 Cs2 S3 137.25(2) . 2_675
S3 Cs2 Cs1 114.829(15) 2_675 .
S3 Cs2 Cs1 79.566(14) 1_544 .
S3 Cs2 H6 122.3(6) 1_544 .
S3 Cs2 H6 89.8(7) 2_675 .
S3 Cs2 Cs2 53.827(16) 1_544 2_664
S3 Cs2 Cs2 48.314(13) 2_675 2_664
S3 Cs2 H5 39.0(8) 1_544 .
S3 Cs2 H5 135.6(8) 2_675 .
S3 Cs2 N2 127.02(4) 1_544 2_675
S3 Cs2 S1 112.55(2) 1_544 .
S3 Cs2 S3 102.14(2) 1_544 2_675
S3 Cs2 S4 48.30(2) 1_544 1_544
S3 Cs2 S4 84.89(2) 1_544 2_675
S4 Cs2 Cs1 152.292(15) 2_675 .
S4 Cs2 Cs1 52.851(13) 1_544 .
S4 Cs2 H6 80.0(6) 1_544 .
S4 Cs2 H6 134.7(7) 2_675 .
S4 Cs2 Cs2 50.570(14) 2_675 2_664
S4 Cs2 Cs2 49.351(13) 1_544 2_664
S4 Cs2 H5 58.3(8) 1_544 .
S4 Cs2 H5 122.0(8) 2_675 .
S4 Cs2 N2 120.57(4) 1_544 2_675
S4 Cs2 N2 42.74(4) 2_675 2_675
S4 Cs2 S1 155.325(19) 2_675 .
S4 Cs2 S1 104.726(18) 1_544 .
S4 Cs2 S3 46.62(2) 2_675 2_675
S4 Cs2 S3 80.008(19) 1_544 2_675
S4 Cs2 S4 99.921(17) 2_675 1_544
C1 N1 C2 121.7(3) . .
C1 N1 C13 121.4(3) . .
C2 N1 C13 116.3(3) . .
C7 N2 Cs2 110.52(17) . 2_675
C8 N2 C7 114.6(2) . .
C8 N2 Cs2 98.68(18) . 2_675
C14 N2 C7 121.1(3) . .
C14 N2 C8 124.1(3) . .
C14 N2 Cs2 66.95(16) . 2_675
C3 O1 Cs1 107.09(19) . 2_765
C4 O1 C3 113.3(3) . .
C4 O1 Cs1 101.35(19) . 2_765
C5 O2 C6 109.7(2) . .
C5 O2 Cs1 118.39(18) . 2_765
C6 O2 Cs1 130.06(16) . 2_765
C9 O3 C10 113.2(2) . .
C9 O3 Cs2 132.64(18) . 2_675
C10 O3 Cs2 113.72(17) . 2_675
C11 O4 C12 110.8(2) . .
C15 O5 Cs1 138.7(2) . .
C15 O5 Cs2 103.66(18) . .
C15 O5 H5 111(3) . .
Cs1 O5 Cs2 84.28(7) . .
Cs1 O5 H5 110(3) . .
Cs2 O5 H5 70(3) . .
C16 O6 Cs1 100.75(19) . .
C16 O6 H6 108(3) . .
C16 O6 Cs2 132.7(2) . .
Cs1 O6 H6 80(2) . .
Cs2 O6 Cs1 91.65(7) . .
Cs2 O6 H6 120(3) . .
C1 S1 Cs1 95.64(11) . .
C1 S1 Cs2 126.83(12) . .
Cs1 S1 Cs2 72.435(17) . .
C1 S2 Cs1 80.17(11) . .
C14 S3 Cs2 97.00(11) . 1_566
C14 S3 Cs2 61.19(10) . 2_675
Cs2 S3 Cs2 77.86(2) 1_566 2_675
C14 S4 Cs1 137.47(11) . 2_775
C14 S4 Cs1 117.50(11) . 1_566
C14 S4 Cs2 93.47(11) . 1_566
C14 S4 Cs2 68.92(10) . 2_675
Cs1 S4 Cs1 85.281(18) 1_566 2_775
Cs1 S4 Cs2 151.79(3) 1_566 2_675
Cs1 S4 Cs2 72.280(17) 1_566 1_566
Cs2 S4 Cs1 108.48(2) 2_675 2_775
Cs2 S4 Cs1 128.65(2) 1_566 2_775
Cs2 S4 Cs2 80.078(17) 2_675 1_566

loop_
_geom_bond_atom_site_label_1
_geom_bond_atom_site_label_2
_geom_bond_distance
_geom_bond_site_symmetry_2
C1 N1 1.357(4) .
C1 S1 1.721(3) .
C1 S2 1.713(4) .
C2 H2A 0.9700 .
C2 H2B 0.9700 .
C2 C3 1.507(4) .
C2 N1 1.458(4) .
C3 H3A 0.98(3) .
C3 H3B 1.06(3) .
C3 Cs1 3.797(3) 2_765
C3 O1 1.425(4) .
C4 H4A 0.95(3) .
C4 H4B 0.97(4) .
C4 C5 1.500(5) .
C4 Cs1 3.680(3) 2_765
C4 O1 1.423(4) .
C5 H5A 0.9700 .
C5 H5B 0.9700 .
C5 O2 1.428(4) .
C6 H6A 0.9700 .
C6 H6B 0.9700 .
C6 C7 1.522(4) .
C6 O2 1.428(4) .
C7 H7A 0.9700 .
C7 H7B 0.9700 .
C7 N2 1.479(4) .
C8 H8A 0.9700 .
C8 H8B 0.9700 .
C8 C9 1.516(4) .
C8 N2 1.469(4) .
C9 H9A 0.9700 .
C9 H9B 0.9700 .
C9 O3 1.431(3) .
C10 H10A 0.9700 .
C10 H10B 0.9700 .
C10 C11 1.510(4) .
C10 O3 1.444(4) .
C11 H11A 0.9700 .
C11 H11B 0.9700 .
C11 O4 1.416(4) .
C12 H12A 0.9700 .
C12 H12B 0.9700 .
C12 C13 1.512(4) .
C12 O4 1.429(4) .
C13 H13A 0.9700 .
C13 H13B 0.9700 .
C13 N1 1.472(4) .
C14 Cs2 3.422(3) 2_675
C14 N2 1.343(4) .
C14 S3 1.722(3) .
C14 S4 1.733(4) .
C15 H15A 0.9600 .
C15 H15B 0.9600 .
C15 H15C 0.9600 .
C15 O5 1.428(4) .
C16 H16A 0.9600 .
C16 H16B 0.9600 .
C16 H16C 0.9600 .
C16 Cs1 3.664(4) .
C16 O6 1.418(4) .
Cs1 C3 3.797(3) 2_765
Cs1 C4 3.680(3) 2_765
Cs1 H6 3.10(4) .
Cs1 Cs2 4.3150(4) .
Cs1 H5 3.45(4) .
Cs1 O1 3.126(2) 2_765
Cs1 O2 3.147(2) 2_765
Cs1 O5 3.049(3) .
Cs1 O6 3.125(2) .
Cs1 S1 3.5689(9) .
Cs1 S2 4.0419(9) .
Cs1 S4 3.6106(8) 1_544
Cs1 S4 3.9552(10) 2_775
Cs2 C14 3.422(3) 2_675
Cs2 H6 3.44(4) .
Cs2 Cs2 4.7247(4) 2_664
Cs2 H5 3.18(4) .
Cs2 N2 3.717(3) 2_675
Cs2 O3 3.141(2) 2_675
Cs2 O5 3.372(3) .
Cs2 O6 2.888(3) .
Cs2 S1 3.7308(8) .
Cs2 S3 3.9013(10) 2_675
Cs2 S3 3.6091(9) 1_544
Cs2 S4 3.7048(9) 1_544
Cs2 S4 3.6392(8) 2_675
N2 Cs2 3.717(3) 2_675
O1 Cs1 3.126(2) 2_765
O2 Cs1 3.147(2) 2_765
O3 Cs2 3.141(2) 2_675
O5 H5 0.87(4) .
O6 H6 0.93(4) .
S3 Cs2 3.6091(9) 1_566
S3 Cs2 3.9013(10) 2_675
S4 Cs1 3.9552(10) 2_775
S4 Cs1 3.6107(8) 1_566
S4 Cs2 3.7048(9) 1_566
S4 Cs2 3.6392(8) 2_675

loop_
_geom_torsion_atom_site_label_1
_geom_torsion_atom_site_label_2
_geom_torsion_atom_site_label_3
_geom_torsion_atom_site_label_4
_geom_torsion
_geom_torsion_site_symmetry_1
_geom_torsion_site_symmetry_4
C2 C3 O1 C4 -177.7(3) . .
C2 C3 O1 Cs1 -66.8(3) . 2_765
C3 C2 N1 C1 -107.8(3) . .
C3 C2 N1 C13 81.2(3) . .
C4 C5 O2 C6 171.4(3) . .
C4 C5 O2 Cs1 5.5(4) . 2_765
C5 C4 O1 C3 -165.3(3) . .
C5 C4 O1 Cs1 80.3(3) . 2_765
C6 C7 N2 C8 -99.4(3) . .
C6 C7 N2 C14 85.7(4) . .
C6 C7 N2 Cs2 10.9(3) . 2_675
C7 C6 O2 C5 178.0(3) . .
C7 C6 O2 Cs1 -18.2(4) . 2_765
C8 C9 O3 C10 167.2(3) . .
C8 C9 O3 Cs2 -21.4(4) . 2_675
C9 C8 N2 C7 53.6(4) . .
C9 C8 N2 C14 -131.7(3) . .
C9 C8 N2 Cs2 -63.7(3) . 2_675
C10 C11 O4 C12 -174.8(3) . .
C11 C10 O3 C9 81.4(3) . .
C11 C10 O3 Cs2 -91.7(3) . 2_675
C12 C13 N1 C1 80.1(4) . .
C12 C13 N1 C2 -108.9(3) . .
C13 C12 O4 C11 -179.5(3) . .
Cs1 C3 O1 C4 -110.9(3) 2_765 .
Cs1 C4 C5 O2 -4.1(3) 2_765 .
Cs1 C4 O1 C3 114.4(3) 2_765 .
Cs1 C16 O6 Cs2 -102.4(2) . .
Cs2 C14 N2 C7 -100.8(3) 2_675 .
Cs2 C14 N2 C8 84.8(3) 2_675 .
Cs2 C14 S3 Cs2 -71.98(6) 2_675 1_566
Cs2 C14 S4 Cs1 149.78(4) 2_675 1_566
Cs2 C14 S4 Cs1 -94.73(12) 2_675 2_775
Cs2 C14 S4 Cs2 77.97(5) 2_675 1_566
N1 C1 S1 Cs1 -130.7(2) . .
N1 C1 S1 Cs2 157.08(18) . .
N1 C1 S2 Cs1 136.8(2) . .
N1 C2 C3 Cs1 -112.9(2) . 2_765
N1 C2 C3 O1 -66.3(4) . .
N2 C8 C9 O3 64.3(4) . .
N2 C14 S3 Cs2 -93.6(2) . 2_675
N2 C14 S3 Cs2 -165.6(2) . 1_566
N2 C14 S4 Cs1 -6.8(3) . 2_775
N2 C14 S4 Cs1 -122.3(2) . 1_566
N2 C14 S4 Cs2 165.9(2) . 1_566
N2 C14 S4 Cs2 87.9(2) . 2_675
O1 C4 C5 O2 -59.4(4) . .
O2 C6 C7 N2 166.1(3) . .
O3 C10 C11 O4 -76.1(4) . .
O4 C12 C13 N1 174.5(3) . .
S1 C1 N1 C2 8.7(4) . .
S1 C1 N1 C13 179.2(2) . .
S1 C1 S2 Cs1 -40.12(16) . .
S2 C1 N1 C2 -168.3(2) . .
S2 C1 N1 C13 2.2(4) . .
S2 C1 S1 Cs1 46.27(18) . .
S2 C1 S1 Cs2 -26.0(2) . .
S3 C14 N2 C7 -6.8(4) . .
S3 C14 N2 C8 178.9(2) . .
S3 C14 N2 Cs2 94.1(2) . 2_675
S3 C14 S4 Cs1 176.34(8) . 2_775
S3 C14 S4 Cs1 60.9(2) . 1_566
S3 C14 S4 Cs2 -88.93(17) . 2_675
S3 C14 S4 Cs2 -10.96(18) . 1_566
S4 C14 N2 C7 176.3(2) . .
S4 C14 N2 C8 2.0(4) . .
S4 C14 N2 Cs2 -82.8(2) . 2_675
S4 C14 S3 Cs2 83.29(18) . 2_675
S4 C14 S3 Cs2 11.31(19) . 1_566
